data_2213137
loop_
_publ_author_name
'Oleg Ya. Borbulevych'

_publ_section_title
2,6-Di-<i>tert</i>-butyl-4-{[2-(1-methyl-1<i>H</i>-benzimidazol-2-yl)phenyl]imino}cyclohexa-2,5-dien-1-one
_journal_coeditor_code BI2179
_journal_issue 5
_journal_name_full 'Acta Crystallographica Section E'
_journal_page_first o2547
_journal_page_last o2548
_journal_paper_doi 10.1107/S1600536807017382
_journal_volume 63
_journal_year 2007
_chemical_formula_iupac 'C28 H31 N3 O'
_chemical_formula_moiety 'C28 H31 N3 O'
_chemical_formula_sum 'C28 H31 N3 O'
_chemical_formula_weight 425.56
_chemical_name_systematic
;
2,6-Di-<i>tert</i>-butyl-4-{[2-(1-methyl-1<i>H</i>-benzimidazol-2-
yl)phenyl]imino}cyclohexa-2,5-dien-1-one
;
_space_group_IT_number 2
_symmetry_cell_setting triclinic
_symmetry_space_group_name_Hall '-P 1'
_symmetry_space_group_name_H-M 'P -1'
_atom_sites_solution_hydrogens geom
_atom_sites_solution_primary direct
_atom_sites_solution_secondary difmap
_audit_creation_method SHELXL-97
_cell_angle_alpha 96.21(3)
_cell_angle_beta 115.51(3)
_cell_angle_gamma 113.25(3)
_cell_formula_units_Z 2
_cell_length_a 10.691(5)
_cell_length_b 11.963(5)
_cell_length_c 12.096(6)
_cell_measurement_reflns_used 24
_cell_measurement_temperature 293(2)
_cell_measurement_theta_max 11
_cell_measurement_theta_min 10
_cell_volume 1208.5(12)
_computing_cell_refinement CAD-4
_computing_data_collection 'CAD-4 (Enraf--Nonius, 1989)'
_computing_data_reduction CAD-4
_computing_molecular_graphics 'SHELXTL (Bruker, 1997)'
_computing_publication_material SHELXTL
_computing_structure_refinement 'SHELXL97 (Sheldrick, 1997)'
_computing_structure_solution 'SHELXS97 (Sheldrick, 1997)'
_diffrn_ambient_temperature 293(2)
_diffrn_measured_fraction_theta_full 0.990
_diffrn_measured_fraction_theta_max 0.990
_diffrn_measurement_device_type 'Enraf--Nonius CAD-4'
_diffrn_measurement_method \q/2\q
_diffrn_radiation_monochromator graphite
_diffrn_radiation_source 'fine-focus sealed tube'
_diffrn_radiation_type MoK\a
_diffrn_radiation_wavelength 0.71073
_diffrn_reflns_av_R_equivalents 0.0266
_diffrn_reflns_av_sigmaI/netI 0.0388
_diffrn_reflns_limit_h_max 12
_diffrn_reflns_limit_h_min 0
_diffrn_reflns_limit_k_max 13
_diffrn_reflns_limit_k_min -14
_diffrn_reflns_limit_l_max 13
_diffrn_reflns_limit_l_min -14
_diffrn_reflns_number 4487
_diffrn_reflns_theta_full 25.05
_diffrn_reflns_theta_max 25.05
_diffrn_reflns_theta_min 2.25
_diffrn_standards_decay_% 3.7
_diffrn_standards_interval_count 98
_diffrn_standards_number 2
_exptl_absorpt_coefficient_mu 0.072
_exptl_absorpt_correction_type none
_exptl_crystal_colour yellow
_exptl_crystal_density_diffrn 1.170
_exptl_crystal_density_method 'not measured'
_exptl_crystal_description prism
_exptl_crystal_F_000 456
_exptl_crystal_size_max 0.50
_exptl_crystal_size_mid 0.40
_exptl_crystal_size_min 0.30
_refine_diff_density_max 0.162
_refine_diff_density_min -0.187
_refine_ls_extinction_method none
_refine_ls_goodness_of_fit_ref 1.015
_refine_ls_hydrogen_treatment constr
_refine_ls_matrix_type full
_refine_ls_number_parameters 296
_refine_ls_number_reflns 4242
_refine_ls_number_restraints 3
_refine_ls_restrained_S_all 1.016
_refine_ls_R_factor_all 0.0811
_refine_ls_R_factor_gt 0.0443
_refine_ls_shift/su_max 0.000
_refine_ls_shift/su_mean 0.000
_refine_ls_structure_factor_coef Fsqd
_refine_ls_weighting_details 'calc w=1/[\s^2^(Fo^2^)+(0.0778P)^2^] where P=(Fo^2^+2Fc^2^)/3'
_refine_ls_weighting_scheme calc
_refine_ls_wR_factor_gt 0.1164
_refine_ls_wR_factor_ref 0.1248
_reflns_number_gt 2876
_reflns_number_total 4242
_reflns_threshold_expression I>2\s(I)
_cod_data_source_file bi2179.cif
_cod_data_source_block I
_cod_original_cell_volume 1208.4(11)
_cod_database_code 2213137
_cod_database_fobs_code 2213137

loop_
_symmetry_equiv_pos_as_xyz
'x, y, z'
'-x, -y, -z'

loop_
_atom_site_type_symbol
_atom_site_label
_atom_site_fract_x
_atom_site_fract_y
_atom_site_fract_z
_atom_site_U_iso_or_equiv
_atom_site_adp_type
_atom_site_calc_flag
_atom_site_refinement_flags
_atom_site_occupancy
O O1 -0.03326(14) -0.04042(13) -0.31542(13) 0.0797(5) Uani d . 1
N N1 0.47392(15) 0.37193(12) 0.09031(12) 0.0473(3) Uani d . 1
N N2 0.66042(18) 0.33419(14) 0.38105(13) 0.0579(4) Uani d . 1
N N3 0.73751(15) 0.54512(13) 0.43274(13) 0.0545(4) Uani d . 1
C C1 0.08295(18) 0.04591(15) -0.21627(15) 0.0472(4) Uani d . 1
C C2 0.06385(17) 0.13289(14) -0.13355(14) 0.0422(4) Uani d . 1
C C3 0.19644(18) 0.23636(15) -0.03537(14) 0.0455(4) Uani d . 1
H H3 0.1856 0.2927 0.0144 0.055 Uiso calc R 1
C C4 0.35654(17) 0.26537(14) -0.00236(14) 0.0429(4) Uani d . 1
C C5 0.37131(18) 0.16950(15) -0.07327(14) 0.0451(4) Uani d . 1
H H5 0.4724 0.1809 -0.0464 0.054 Uiso calc R 1
C C6 0.24603(17) 0.06602(14) -0.17514(13) 0.0418(4) Uani d . 1
C C7 0.63108(17) 0.41106(14) 0.11918(14) 0.0449(4) Uani d . 1
C C8 0.6721(2) 0.42301(16) 0.02439(16) 0.0542(4) Uani d . 1
H H8 0.5944 0.4032 -0.0610 0.065 Uiso calc R 1
C C9 0.8276(2) 0.46412(17) 0.05664(19) 0.0629(5) Uani d . 1
H H9 0.8534 0.4692 -0.0076 0.076 Uiso calc R 1
C C10 0.9442(2) 0.49740(18) 0.18314(19) 0.0658(5) Uani d . 1
H H10 1.0485 0.5242 0.2044 0.079 Uiso calc R 1
C C11 0.90624(19) 0.49093(17) 0.27836(17) 0.0578(5) Uani d . 1
H H11 0.9860 0.5153 0.3642 0.069 Uiso calc R 1
C C12 0.75056(18) 0.44847(14) 0.24819(14) 0.0467(4) Uani d . 1
C C13 0.71215(18) 0.43862(16) 0.35187(14) 0.0475(4) Uani d . 1
C C14 0.6491(2) 0.37265(18) 0.48740(16) 0.0580(5) Uani d . 1
C C15 0.5988(3) 0.3016(2) 0.55784(19) 0.0746(6) Uani d U 1
H H15 0.5658 0.2138 0.5362 0.090 Uiso calc R 1
C C16 0.5989(3) 0.3634(3) 0.6594(2) 0.0853(7) Uani d U 1
H H16 0.5667 0.3171 0.7081 0.102 Uiso calc R 1
C C17 0.6458(2) 0.4934(3) 0.69134(19) 0.0850(7) Uani d U 1
H H17 0.6429 0.5322 0.7605 0.102 Uiso calc R 1
C C18 0.6966(2) 0.5675(2) 0.62441(18) 0.0750(6) Uani d U 1
H H18 0.7288 0.6551 0.6469 0.090 Uiso calc R 1
C C19 0.69724(19) 0.50397(18) 0.52088(15) 0.0559(4) Uani d . 1
C C20 -0.10417(18) 0.10083(16) -0.16569(15) 0.0489(4) Uani d . 1
C C21 -0.1942(2) 0.1146(2) -0.29663(18) 0.0716(5) Uani d . 1
H H21A -0.1345 0.2000 -0.2950 0.107 Uiso calc R 1
H H21B -0.2964 0.1003 -0.3129 0.107 Uiso calc R 1
H H21C -0.2083 0.0523 -0.3642 0.107 Uiso calc R 1
C C22 -0.1964(2) -0.0374(2) -0.1711(2) 0.0781(6) Uani d . 1
H H22A -0.1375 -0.0479 -0.0907 0.117 Uiso calc R 1
H H22B -0.2114 -0.0971 -0.2415 0.117 Uiso calc R 1
H H22C -0.2983 -0.0537 -0.1847 0.117 Uiso calc R 1
C C23 -0.0969(2) 0.1928(2) -0.0623(2) 0.0823(7) Uani d . 1
H H23A -0.0400 0.1862 0.0211 0.124 Uiso calc R 1
H H23B -0.2031 0.1703 -0.0831 0.124 Uiso calc R 1
H H23C -0.0432 0.2798 -0.0601 0.124 Uiso calc R 1
C C24 0.26268(19) -0.03328(15) -0.25001(15) 0.0495(4) Uani d . 1
C C25 0.1993(3) -0.03611(19) -0.39126(17) 0.0711(5) Uani d . 1
H H25A 0.2588 0.0478 -0.3927 0.107 Uiso calc R 1
H H25B 0.0890 -0.0595 -0.4318 0.107 Uiso calc R 1
H H25C 0.2104 -0.0984 -0.4377 0.107 Uiso calc R 1
C C26 0.1739(2) -0.16689(17) -0.2444(2) 0.0682(5) Uani d . 1
H H26A 0.2204 -0.1645 -0.1557 0.102 Uiso calc R 1
H H26B 0.1818 -0.2289 -0.2946 0.102 Uiso calc R 1
H H26C 0.0640 -0.1911 -0.2794 0.102 Uiso calc R 1
C C27 0.4368(2) 0.0009(2) -0.19328(19) 0.0751(6) Uani d . 1
H H27A 0.4809 0.0012 -0.1052 0.113 Uiso calc R 1
H H27B 0.4961 0.0848 -0.1948 0.113 Uiso calc R 1
H H27C 0.4428 -0.0620 -0.2443 0.113 Uiso calc R 1
C C28 0.7840(3) 0.67167(18) 0.4190(2) 0.0816(6) Uani d . 1
H H28A 0.8882 0.7073 0.4303 0.122 Uiso calc R 1
H H28B 0.7857 0.7273 0.4837 0.122 Uiso calc R 1
H H28C 0.7091 0.6642 0.3340 0.122 Uiso calc R 1

loop_
_atom_site_aniso_label
_atom_site_aniso_U_11
_atom_site_aniso_U_22
_atom_site_aniso_U_33
_atom_site_aniso_U_12
_atom_site_aniso_U_13
_atom_site_aniso_U_23
O1 0.0448(7) 0.0809(9) 0.0732(8) 0.0281(7) 0.0125(6) -0.0200(7)
N1 0.0414(7) 0.0514(8) 0.0432(7) 0.0237(6) 0.0189(6) 0.0056(6)
N2 0.0696(10) 0.0595(9) 0.0554(8) 0.0389(8) 0.0349(7) 0.0165(7)
N3 0.0449(8) 0.0491(8) 0.0526(8) 0.0227(6) 0.0169(7) -0.0019(6)
C1 0.0415(9) 0.0509(9) 0.0452(9) 0.0248(8) 0.0191(8) 0.0091(7)
C2 0.0414(9) 0.0515(9) 0.0421(8) 0.0277(8) 0.0234(7) 0.0177(7)
C3 0.0456(9) 0.0530(9) 0.0451(8) 0.0290(8) 0.0261(7) 0.0109(7)
C4 0.0409(8) 0.0499(9) 0.0380(8) 0.0245(7) 0.0194(7) 0.0106(7)
C5 0.0400(9) 0.0517(9) 0.0455(8) 0.0253(7) 0.0225(7) 0.0108(7)
C6 0.0422(9) 0.0474(9) 0.0409(8) 0.0251(7) 0.0233(7) 0.0127(7)
C7 0.0411(9) 0.0400(8) 0.0493(9) 0.0204(7) 0.0217(7) 0.0055(7)
C8 0.0485(10) 0.0560(10) 0.0509(9) 0.0219(8) 0.0251(8) 0.0116(8)
C9 0.0623(12) 0.0612(11) 0.0724(12) 0.0256(9) 0.0450(10) 0.0209(9)
C10 0.0457(10) 0.0670(12) 0.0838(14) 0.0248(9) 0.0360(10) 0.0229(10)
C11 0.0400(9) 0.0585(10) 0.0598(10) 0.0214(8) 0.0184(8) 0.0123(8)
C12 0.0452(9) 0.0390(8) 0.0477(9) 0.0207(7) 0.0196(7) 0.0061(7)
C13 0.0406(9) 0.0491(9) 0.0417(8) 0.0239(7) 0.0137(7) 0.0034(7)
C14 0.0555(11) 0.0755(12) 0.0461(9) 0.0410(9) 0.0222(8) 0.0142(9)
C15 0.0790(14) 0.0957(15) 0.0647(12) 0.0526(12) 0.0392(11) 0.0326(11)
C16 0.0817(15) 0.130(2) 0.0574(12) 0.0613(15) 0.0381(11) 0.0308(12)
C17 0.0624(13) 0.135(2) 0.0447(11) 0.0491(14) 0.0233(10) 0.0045(12)
C18 0.0562(11) 0.0888(14) 0.0565(11) 0.0362(10) 0.0179(9) -0.0089(10)
C19 0.0408(9) 0.0726(12) 0.0407(8) 0.0304(8) 0.0126(7) 0.0007(8)
C20 0.0405(9) 0.0603(10) 0.0522(9) 0.0277(8) 0.0261(7) 0.0189(8)
C21 0.0591(12) 0.0973(15) 0.0753(13) 0.0513(11) 0.0334(10) 0.0419(11)
C22 0.0520(11) 0.0831(14) 0.1016(16) 0.0305(10) 0.0407(11) 0.0459(12)
C23 0.0528(11) 0.1053(16) 0.0862(14) 0.0363(11) 0.0425(11) 0.0047(12)
C24 0.0507(9) 0.0503(9) 0.0519(9) 0.0271(8) 0.0298(8) 0.0090(7)
C25 0.0855(14) 0.0717(12) 0.0551(10) 0.0356(11) 0.0408(10) 0.0113(9)
C26 0.0837(14) 0.0579(11) 0.0787(13) 0.0411(10) 0.0491(11) 0.0207(9)
C27 0.0608(12) 0.0881(14) 0.0772(13) 0.0441(11) 0.0361(10) 0.0000(11)
C28 0.0774(14) 0.0490(11) 0.0985(15) 0.0245(10) 0.0416(12) 0.0012(10)

loop_
_atom_type_symbol
_atom_type_description
_atom_type_scat_dispersion_real
_atom_type_scat_dispersion_imag
_atom_type_scat_source
C C 0.0033 0.0016 'International Tables Vol C Tables 4.2.6.8 and 6.1.1.4'
H H 0.0000 0.0000 'International Tables Vol C Tables 4.2.6.8 and 6.1.1.4'
N N 0.0061 0.0033 'International Tables Vol C Tables 4.2.6.8 and 6.1.1.4'
O O 0.0106 0.0060 'International Tables Vol C Tables 4.2.6.8 and 6.1.1.4'

loop_
_geom_angle_atom_site_label_1
_geom_angle_atom_site_label_2
_geom_angle_atom_site_label_3
_geom_angle
_geom_angle_publ_flag
C4 N1 C7 119.98(13) no
C13 N2 C14 104.93(15) no
C13 N3 C19 106.25(15) no
C13 N3 C28 125.77(16) no
C19 N3 C28 127.78(15) no
O1 C1 C6 120.62(14) no
O1 C1 C2 120.17(15) no
C6 C1 C2 119.21(14) no
C3 C2 C1 117.59(14) no
C3 C2 C20 123.45(14) no
C1 C2 C20 118.95(14) no
C2 C3 C4 123.63(14) no
C2 C3 H3 118.2 no
C4 C3 H3 118.2 no
N1 C4 C3 117.34(14) no
N1 C4 C5 125.42(14) no
C3 C4 C5 117.20(14) no
C6 C5 C4 122.91(14) no
C6 C5 H5 118.5 no
C4 C5 H5 118.5 no
C5 C6 C1 118.55(14) no
C5 C6 C24 122.59(14) no
C1 C6 C24 118.85(14) no
C8 C7 C12 119.12(15) no
C8 C7 N1 121.92(14) no
C12 C7 N1 118.77(14) no
C9 C8 C7 120.36(16) no
C9 C8 H8 119.8 no
C7 C8 H8 119.8 no
C10 C9 C8 120.29(17) no
C10 C9 H9 119.9 no
C8 C9 H9 119.9 no
C9 C10 C11 119.82(17) no
C9 C10 H10 120.1 no
C11 C10 H10 120.1 no
C10 C11 C12 120.98(17) no
C10 C11 H11 119.5 no
C12 C11 H11 119.5 no
C11 C12 C7 119.33(15) no
C11 C12 C13 119.87(14) no
C7 C12 C13 120.76(14) no
N2 C13 N3 113.29(15) no
N2 C13 C12 125.49(14) no
N3 C13 C12 121.13(15) no
C15 C14 N2 130.19(18) no
C15 C14 C19 119.88(17) no
N2 C14 C19 109.93(17) no
C16 C15 C14 118.5(2) no
C16 C15 H15 120.7 no
C14 C15 H15 120.7 no
C15 C16 C17 121.2(2) no
C15 C16 H16 119.4 no
C17 C16 H16 119.4 no
C18 C17 C16 122.2(2) no
C18 C17 H17 118.9 no
C16 C17 H17 118.9 no
C17 C18 C19 116.4(2) no
C17 C18 H18 121.8 no
C19 C18 H18 121.8 no
N3 C19 C14 105.60(14) no
N3 C19 C18 132.63(19) no
C14 C19 C18 121.76(19) no
C21 C20 C23 108.05(16) no
C21 C20 C22 109.12(16) no
C23 C20 C22 108.31(16) no
C21 C20 C2 110.19(14) no
C23 C20 C2 110.61(14) no
C22 C20 C2 110.50(14) no
C20 C21 H21A 109.5 no
C20 C21 H21B 109.5 no
H21A C21 H21B 109.5 no
C20 C21 H21C 109.5 no
H21A C21 H21C 109.5 no
H21B C21 H21C 109.5 no
C20 C22 H22A 109.5 no
C20 C22 H22B 109.5 no
H22A C22 H22B 109.5 no
C20 C22 H22C 109.5 no
H22A C22 H22C 109.5 no
H22B C22 H22C 109.5 no
C20 C23 H23A 109.5 no
C20 C23 H23B 109.5 no
H23A C23 H23B 109.5 no
C20 C23 H23C 109.5 no
H23A C23 H23C 109.5 no
H23B C23 H23C 109.5 no
C6 C24 C26 110.35(13) no
C6 C24 C27 111.87(14) no
C26 C24 C27 107.47(16) no
C6 C24 C25 109.84(14) no
C26 C24 C25 110.78(15) no
C27 C24 C25 106.46(15) no
C24 C25 H25A 109.5 no
C24 C25 H25B 109.5 no
H25A C25 H25B 109.5 no
C24 C25 H25C 109.5 no
H25A C25 H25C 109.5 no
H25B C25 H25C 109.5 no
C24 C26 H26A 109.5 no
C24 C26 H26B 109.5 no
H26A C26 H26B 109.5 no
C24 C26 H26C 109.5 no
H26A C26 H26C 109.5 no
H26B C26 H26C 109.5 no
C24 C27 H27A 109.5 no
C24 C27 H27B 109.5 no
H27A C27 H27B 109.5 no
C24 C27 H27C 109.5 no
H27A C27 H27C 109.5 no
H27B C27 H27C 109.5 no
N3 C28 H28A 109.5 no
N3 C28 H28B 109.5 no
H28A C28 H28B 109.5 no
N3 C28 H28C 109.5 no
H28A C28 H28C 109.5 no
H28B C28 H28C 109.5 no

loop_
_geom_bond_atom_site_label_1
_geom_bond_atom_site_label_2
_geom_bond_distance
_geom_bond_publ_flag
O1 C1 1.218(2) no
N1 C4 1.293(2) no
N1 C7 1.415(2) no
N2 C13 1.307(2) no
N2 C14 1.390(2) no
N3 C13 1.372(2) no
N3 C19 1.380(2) no
N3 C28 1.448(3) no
C1 C6 1.497(2) no
C1 C2 1.498(2) no
C2 C3 1.341(2) no
C2 C20 1.532(2) no
C3 C4 1.457(2) no
C3 H3 0.930 no
C4 C5 1.457(2) no
C5 C6 1.336(2) no
C5 H5 0.930 no
C6 C24 1.528(2) no
C7 C8 1.395(2) no
C7 C12 1.395(2) no
C8 C9 1.383(3) no
C8 H8 0.930 no
C9 C10 1.373(3) no
C9 H9 0.930 no
C10 C11 1.376(3) no
C10 H10 0.930 no
C11 C12 1.389(2) no
C11 H11 0.930 no
C12 C13 1.481(2) no
C14 C15 1.389(3) no
C14 C19 1.393(3) no
C15 C16 1.363(3) no
C15 H15 0.930 no
C16 C17 1.381(3) no
C16 H16 0.930 no
C17 C18 1.375(3) no
C17 H17 0.930 no
C18 C19 1.397(2) no
C18 H18 0.930 no
C20 C21 1.527(3) no
C20 C23 1.527(3) no
C20 C22 1.531(3) no
C21 H21A 0.960 no
C21 H21B 0.960 no
C21 H21C 0.960 no
C22 H22A 0.960 no
C22 H22B 0.960 no
C22 H22C 0.960 no
C23 H23A 0.960 no
C23 H23B 0.960 no
C23 H23C 0.960 no
C24 C26 1.530(3) no
C24 C27 1.531(3) no
C24 C25 1.533(3) no
C25 H25A 0.960 no
C25 H25B 0.960 no
C25 H25C 0.960 no
C26 H26A 0.960 no
C26 H26B 0.960 no
C26 H26C 0.960 no
C27 H27A 0.960 no
C27 H27B 0.960 no
C27 H27C 0.960 no
C28 H28A 0.960 no
C28 H28B 0.960 no
C28 H28C 0.960 no

loop_
_geom_hbond_atom_site_label_D
_geom_hbond_atom_site_label_H
_geom_hbond_atom_site_label_A
_geom_hbond_site_symmetry_A
_geom_hbond_distance_DH
_geom_hbond_distance_HA
_geom_hbond_distance_DA
_geom_hbond_angle_DHA
_geom_hbond_publ_flag
C28 H28B O1 1_666 0.96 2.76 3.590(3) 145 yes
C17 H17 N1 2_666 0.93 2.96 3.851(3) 161 yes
C26 H26B N2 2_655 0.96 2.90 3.805(3) 157 yes

loop_
_geom_torsion_atom_site_label_1
_geom_torsion_atom_site_label_2
_geom_torsion_atom_site_label_3
_geom_torsion_atom_site_label_4
_geom_torsion
_geom_torsion_publ_flag
O1 C1 C2 C3 -171.37(16) no
C6 C1 C2 C3 9.0(2) no
O1 C1 C2 C20 7.9(2) no
C6 C1 C2 C20 -171.76(13) no
C1 C2 C3 C4 -2.4(2) no
C20 C2 C3 C4 178.33(14) no
C7 N1 C4 C3 -174.42(13) no
C7 N1 C4 C5 8.0(2) no
C2 C3 C4 N1 176.42(15) no
C2 C3 C4 C5 -5.8(2) no
N1 C4 C5 C6 -174.47(15) no
C3 C4 C5 C6 8.0(2) no
C4 C5 C6 C1 -1.6(2) no
C4 C5 C6 C24 179.25(14) no
O1 C1 C6 C5 173.31(16) no
C2 C1 C6 C5 -7.0(2) no
O1 C1 C6 C24 -7.5(2) no
C2 C1 C6 C24 172.18(13) no
C4 N1 C7 C8 54.4(2) no
C4 N1 C7 C12 -130.75(16) no
C12 C7 C8 C9 3.8(2) no
N1 C7 C8 C9 178.64(15) no
C7 C8 C9 C10 -2.0(3) no
C8 C9 C10 C11 -0.6(3) no
C9 C10 C11 C12 1.4(3) no
C10 C11 C12 C7 0.5(2) no
C10 C11 C12 C13 178.12(16) no
C8 C7 C12 C11 -3.0(2) no
N1 C7 C12 C11 -178.01(14) no
C8 C7 C12 C13 179.33(14) no
N1 C7 C12 C13 4.3(2) no
C14 N2 C13 N3 0.49(18) no
C14 N2 C13 C12 177.06(14) no
C19 N3 C13 N2 -0.33(18) no
C28 N3 C13 N2 -175.54(16) no
C19 N3 C13 C12 -177.06(13) no
C28 N3 C13 C12 7.7(2) no
C11 C12 C13 N2 -94.7(2) no
C7 C12 C13 N2 82.9(2) no
C11 C12 C13 N3 81.6(2) no
C7 C12 C13 N3 -100.77(18) no
C13 N2 C14 C15 179.09(18) no
C13 N2 C14 C19 -0.47(18) no
N2 C14 C15 C16 -179.91(18) no
C19 C14 C15 C16 -0.4(3) no
C14 C15 C16 C17 0.8(3) no
C15 C16 C17 C18 -0.9(3) no
C16 C17 C18 C19 0.5(3) no
C13 N3 C19 C14 0.01(16) no
C28 N3 C19 C14 175.09(16) no
C13 N3 C19 C18 -179.23(17) no
C28 N3 C19 C18 -4.1(3) no
C15 C14 C19 N3 -179.33(15) no
N2 C14 C19 N3 0.28(18) no
C15 C14 C19 C18 0.0(3) no
N2 C14 C19 C18 179.62(15) no
C17 C18 C19 N3 179.08(17) no
C17 C18 C19 C14 -0.1(3) no
C3 C2 C20 C21 112.88(18) no
C1 C2 C20 C21 -66.33(19) no
C3 C2 C20 C23 -6.5(2) no
C1 C2 C20 C23 174.26(15) no
C3 C2 C20 C22 -126.46(18) no
C1 C2 C20 C22 54.33(19) no
C5 C6 C24 C26 119.95(18) no
C1 C6 C24 C26 -59.24(19) no
C5 C6 C24 C27 0.4(2) no
C1 C6 C24 C27 -178.83(15) no
C5 C6 C24 C25 -117.63(18) no
C1 C6 C24 C25 63.18(19) no

loop_
_cod_related_entry_id
_cod_related_entry_database
_cod_related_entry_code
1 ChemSpider 2364850
